data_4035211
loop_
_publ_author_name
'Montanaro, Stephanie'
'Wright, Iain A.'
'Batsanov, Andrei S.'
'Bryce, Martin R.'

_publ_section_title
;
 Synthesis of Tetracyclic 2,3-Dihydro-1,3-diazepines from a
 Dinitrodibenzothiophene Derivative.
;
_journal_issue 19
_journal_name_full 'The Journal of organic chemistry'
_journal_page_first 12320
_journal_page_last 12326
_journal_paper_doi 10.1021/acs.joc.8b02029
_journal_volume 83
_journal_year 2018
_chemical_formula_moiety 'C14 H4 N4 O6 S, 0.5(C4 H8 O)'
_chemical_formula_sum 'C16 H8 N4 O6.5 S'
_chemical_formula_weight 392.32
_chemical_name_systematic '3,7-dicyano-1,9-dinitrodibenzothiophene-S,S-dioxide : tetrahydrofuran'
_space_group_crystal_system monoclinic
_space_group_IT_number 14
_space_group_name_Hall '-P 2ybc'
_space_group_name_H-M_alt 'P 1 21/c 1'
_atom_sites_solution_hydrogens mixed
_atom_sites_solution_primary dual
_atom_sites_solution_secondary difmap
_audit_creation_date 2018-07-07
_audit_creation_method
;
Olex2 1.2-beta
(compiled 2018.05.29 svn.r3508 for OlexSys, GUI svn.r5506)
;
_cell_angle_alpha 90
_cell_angle_beta 114.786(2)
_cell_angle_gamma 90
_cell_formula_units_Z 4
_cell_length_a 13.3642(9)
_cell_length_b 9.6436(6)
_cell_length_c 13.6194(9)
_cell_measurement_reflns_used 6644
_cell_measurement_temperature 120
_cell_measurement_theta_max 29.88
_cell_measurement_theta_min 2.68
_cell_volume 1593.56(18)
_computing_cell_refinement 'SAINT v8.38A (Bruker, 2017)'
_computing_data_collection 'APEX3 v.2016.1-0 (Bruker, 2016)'
_computing_data_reduction 'SAINT v8.38A (Bruker, 2017)'
_computing_molecular_graphics 'Olex2 (Dolomanov et al., 2009)'
_computing_publication_material 'Olex2 (Dolomanov et al., 2009)'
_computing_structure_refinement 'ShelXL 2018/3 (Sheldrick, 2015)'
_computing_structure_solution 'ShelXT (Sheldrick, 2015a)'
_diffrn_ambient_temperature 120
_diffrn_detector_area_resol_mean 10.4
_diffrn_detector_type 'Bruker PHOTON 100 CMOS'
_diffrn_measured_fraction_theta_full 0.976
_diffrn_measured_fraction_theta_max 0.903
_diffrn_measurement_device '3-circle area detector diffractometer'
_diffrn_measurement_device_type 'Bruker D8 Venture'
_diffrn_measurement_method \w-scan
_diffrn_radiation_monochromator 'focusing mirrors'
_diffrn_radiation_probe x-ray
_diffrn_radiation_type MoK\a
_diffrn_radiation_wavelength 0.71073
_diffrn_reflns_av_R_equivalents 0.0641
_diffrn_reflns_av_unetI/netI 0.0653
_diffrn_reflns_Laue_measured_fraction_full 0.976
_diffrn_reflns_Laue_measured_fraction_max 0.903
_diffrn_reflns_limit_h_max 17
_diffrn_reflns_limit_h_min -18
_diffrn_reflns_limit_k_max 13
_diffrn_reflns_limit_k_min 0
_diffrn_reflns_limit_l_max 19
_diffrn_reflns_limit_l_min 0
_diffrn_reflns_number 14526
_diffrn_reflns_point_group_measured_fraction_full 0.976
_diffrn_reflns_point_group_measured_fraction_max 0.903
_diffrn_reflns_theta_full 25.242
_diffrn_reflns_theta_max 30.061
_diffrn_reflns_theta_min 2.679
_diffrn_source 'microfocus sealed X-ray tube'
_diffrn_source_type 'Incoatec I\mS microsource'
_diffrn_standards_number 0
_exptl_absorpt_coefficient_mu 0.254
_exptl_absorpt_correction_T_max 1.0000
_exptl_absorpt_correction_T_min 0.6922
_exptl_absorpt_correction_type multi-scan
_exptl_absorpt_process_details
;
 TWINABS-2012/1 (Bruker,2012) was used for absorption correction.

Final HKLF 4 output contains 14526 reflections, Rint = 0.0641
 (8050 with I > 3sig(I), Rint = 0.0544)
;
_exptl_crystal_colour yellow
_exptl_crystal_colour_primary yellow
_exptl_crystal_density_diffrn 1.635
_exptl_crystal_description plate
_exptl_crystal_F_000 800
_exptl_crystal_size_max 0.344
_exptl_crystal_size_mid 0.192
_exptl_crystal_size_min 0.031
_refine_diff_density_max 0.446
_refine_diff_density_min -0.650
_refine_diff_density_rms 0.090
_refine_ls_extinction_coef 0.0040(12)
_refine_ls_extinction_expression Fc^*^=kFc[1+0.001xFc^2^\l^3^/sin(2\q)]^-1/4^
_refine_ls_extinction_method 'SHELXL-2018/3 (Sheldrick, 2018)'
_refine_ls_goodness_of_fit_ref 1.075
_refine_ls_hydrogen_treatment constr
_refine_ls_matrix_type full
_refine_ls_number_parameters 264
_refine_ls_number_reflns 5431
_refine_ls_number_restraints 19
_refine_ls_restrained_S_all 1.081
_refine_ls_R_factor_all 0.0791
_refine_ls_R_factor_gt 0.0566
_refine_ls_shift/su_max 0.000
_refine_ls_shift/su_mean 0.000
_refine_ls_structure_factor_coef Fsqd
_refine_ls_weighting_details 'w=1/[\s^2^(Fo^2^)+(0.0341P)^2^+1.8134P] where P=(Fo^2^+2Fc^2^)/3'
_refine_ls_weighting_scheme calc
_refine_ls_wR_factor_gt 0.1134
_refine_ls_wR_factor_ref 0.1229
_reflns_Friedel_coverage 0.000
_reflns_number_gt 4437
_reflns_number_total 5431
_reflns_threshold_expression 'I > 2\s(I)'
_cod_data_source_file jo8b02029_si_002.cif
_cod_data_source_block 5-thf_15srv108
_cod_depositor_comments
;
The following automatic conversions were performed:

data item '_diffrn_radiation_probe' value 'X-ray' was changed to
'x-ray' in accordance with the
/home/data/users/saulius/crontab/automatic-downloads/current/ACS/lib/dictionaries/cif_core.dic
dictionary named 'cif_core.dic' version 2.4.2 last updated on
2011-04-26.

Automatic conversion script
Id: cif_fix_values 6909 2019-04-08 15:41:33Z antanas 
;
_cod_database_code 4035211
_ccdc_comments 'solvent-free see CCDC-1850071, 1850072'
_shelx_shelxl_version_number 2018/3
_shelx_space_group_comment
;
The symmetry employed for this shelxl refinement is uniquely defined
by the following loop, which should always be used as a source of
symmetry information in preference to the above space-group names.
They are only intended as comments.
;
_olex2_refinement_description
;
1. Twinned data refinement
 Scales: 0.5217(13)
 0.4783(13)
2. Fixed Uiso
 At 1.2 times of:
  All C(H) groups, All C(H,H) groups
3. Restrained distances
 O7-C17 \\sim O7-C19
 with sigma of 0.02
 C18-C17 \\sim C18-C17_$1 \\sim C19-C17_$1
 with sigma of 0.02
4. Rigid body (RIGU) restrains
 O7, C17, C18, C19
 with sigma for 1-2 distances of 0.004 and sigma for 1-3 distances of 0.004
5. Others
 Fixed Sof: O7(0.5) C18(0.5) H18A(0.5) H18B(0.5) C19(0.5) H19A(0.5) H19B(0.5)
6.a Riding coordinates:
 C17(H17A,H17B), C18(H18A,H18B), C19(H19A,H19B)
6.b Aromatic/amide H refined with riding coordinates:
 C2(H2), C4(H4), C9(H9), C11(H11)
;
_olex2_diffrn_ambient_temperature_device 'Oxford Cryosystems'
_olex2_submission_special_instructions 'No special instructions were received'

loop_
_space_group_symop_operation_xyz
'x, y, z'
'-x, y+1/2, -z+1/2'
'-x, -y, -z'
'x, -y-1/2, z-1/2'

loop_
_atom_site_label
_atom_site_type_symbol
_atom_site_fract_x
_atom_site_fract_y
_atom_site_fract_z
_atom_site_U_iso_or_equiv
_atom_site_adp_type
_atom_site_occupancy
_atom_site_site_symmetry_order
_atom_site_calc_flag
_atom_site_refinement_flags_posn
_atom_site_refinement_flags_adp
_atom_site_refinement_flags_occupancy
_atom_site_disorder_assembly
_atom_site_disorder_group
S S 0.64490(6) 0.35654(7) 0.38949(6) 0.01671(16) Uani 1 1 d . . . . .
O1 O 0.53560(16) 0.3019(2) 0.33545(17) 0.0212(5) Uani 1 1 d . . . . .
O2 O 0.71258(17) 0.3645(2) 0.33195(17) 0.0226(5) Uani 1 1 d . . . . .
O3 O 0.71743(19) 0.7109(2) 0.79086(18) 0.0323(6) Uani 1 1 d . . . . .
O4 O 0.67717(18) 0.4909(2) 0.76745(17) 0.0258(5) Uani 1 1 d . . . . .
O5 O 0.89444(19) 0.5356(2) 0.7718(2) 0.0304(6) Uani 1 1 d . . . . .
O6 O 0.9038(2) 0.3716(2) 0.88504(19) 0.0327(6) Uani 1 1 d . . . . .
N1 N 0.4892(3) 0.9787(3) 0.3719(2) 0.0326(7) Uani 1 1 d . . . . .
N2 N 0.6917(2) 0.6056(3) 0.7356(2) 0.0215(6) Uani 1 1 d . . . . .
N3 N 0.8766(2) 0.4166(3) 0.7937(2) 0.0234(6) Uani 1 1 d . . . . .
N4 N 0.8850(2) -0.1618(3) 0.6590(2) 0.0334(7) Uani 1 1 d . . . . .
C1 C 0.6393(2) 0.5160(3) 0.4521(2) 0.0157(6) Uani 1 1 d . . . . .
C2 C 0.5851(2) 0.6323(3) 0.3960(2) 0.0179(6) Uani 1 1 d . . . . .
H2 H 0.552518 0.634961 0.319161 0.021 Uiso 1 1 calc R . . . .
C3 C 0.5803(2) 0.7461(3) 0.4576(2) 0.0176(6) Uani 1 1 d . . . . .
C4 C 0.6220(2) 0.7370(3) 0.5692(2) 0.0180(6) Uani 1 1 d . . . . .
H4 H 0.616519 0.814073 0.610130 0.022 Uiso 1 1 calc R . . . .
C5 C 0.6717(2) 0.6158(3) 0.6211(2) 0.0174(6) Uani 1 1 d . . . . .
C6 C 0.6883(2) 0.5040(3) 0.5647(2) 0.0144(6) Uani 1 1 d . . . . .
C7 C 0.7457(2) 0.3682(3) 0.6016(2) 0.0157(6) Uani 1 1 d . . . . .
C8 C 0.8225(2) 0.3215(3) 0.7018(2) 0.0179(6) Uani 1 1 d . . . . .
C9 C 0.8601(3) 0.1859(3) 0.7171(3) 0.0194(6) Uani 1 1 d . . . . .
H9 H 0.910287 0.155349 0.786743 0.023 Uiso 1 1 calc R . . . .
C10 C 0.8239(2) 0.0947(3) 0.6299(3) 0.0194(6) Uani 1 1 d . . . . .
C11 C 0.7552(2) 0.1394(3) 0.5263(3) 0.0186(6) Uani 1 1 d . . . . .
H11 H 0.734389 0.079599 0.465485 0.022 Uiso 1 1 calc R . . . .
C12 C 0.7184(2) 0.2752(3) 0.5159(2) 0.0160(6) Uani 1 1 d . . . . .
C13 C 0.5289(3) 0.8751(3) 0.4075(2) 0.0218(7) Uani 1 1 d . . . . .
C14 C 0.8589(3) -0.0490(3) 0.6461(3) 0.0225(7) Uani 1 1 d . . . . .
O7 O 0.9406(5) 0.5044(5) 0.5700(4) 0.0393(13) Uani 0.5 1 d D U P A -1
C17 C 0.9250(3) 0.5795(4) 0.4831(3) 0.0437(10) Uani 1 1 d D U . . .
H17A H 0.865268 0.563612 0.410337 0.052 Uiso 1 1 d R . . A .
H17B H 0.935328 0.673052 0.515887 0.052 Uiso 1 1 d R . . . .
C18 C 1.0292(11) 0.5691(12) 0.4638(14) 0.041(3) Uani 0.5 1 d D U P A -1
H18A H 1.082831 0.643118 0.501851 0.049 Uiso 0.5 1 d R . P A -1
H18B H 1.013281 0.571417 0.385961 0.049 Uiso 0.5 1 d R . P A -1
C19 C 0.9884(12) 0.3840(12) 0.5537(14) 0.033(3) Uani 0.5 1 d D U P A -1
H19A H 0.931456 0.325212 0.499010 0.040 Uiso 0.5 1 d R . P A -1
H19B H 1.020956 0.330832 0.622140 0.040 Uiso 0.5 1 d R . P A -1

loop_
_atom_site_aniso_label
_atom_site_aniso_U_11
_atom_site_aniso_U_22
_atom_site_aniso_U_33
_atom_site_aniso_U_23
_atom_site_aniso_U_13
_atom_site_aniso_U_12
S 0.0210(4) 0.0141(3) 0.0167(4) 0.0004(3) 0.0096(3) 0.0026(3)
O1 0.0229(11) 0.0187(10) 0.0210(11) 0.0004(9) 0.0083(10) 0.0010(8)
O2 0.0247(11) 0.0239(11) 0.0220(12) -0.0011(9) 0.0125(10) 0.0025(9)
O3 0.0353(14) 0.0336(13) 0.0225(12) -0.0090(10) 0.0067(11) 0.0071(11)
O4 0.0300(13) 0.0296(12) 0.0216(12) 0.0069(9) 0.0146(10) 0.0071(10)
O5 0.0244(13) 0.0210(11) 0.0401(15) -0.0008(10) 0.0078(11) -0.0003(10)
O6 0.0341(14) 0.0392(14) 0.0201(12) -0.0007(11) 0.0066(11) 0.0027(11)
N1 0.053(2) 0.0178(14) 0.0250(15) 0.0004(11) 0.0140(14) 0.0059(13)
N2 0.0201(13) 0.0269(14) 0.0173(13) -0.0014(11) 0.0074(11) 0.0070(11)
N3 0.0174(13) 0.0256(14) 0.0247(15) 0.0000(11) 0.0064(12) 0.0029(11)
N4 0.0311(16) 0.0233(14) 0.0409(18) 0.0058(13) 0.0102(15) 0.0033(13)
C1 0.0170(14) 0.0137(12) 0.0199(15) 0.0005(11) 0.0111(13) 0.0004(11)
C2 0.0208(15) 0.0174(14) 0.0181(15) 0.0017(12) 0.0108(13) 0.0001(12)
C3 0.0181(14) 0.0132(13) 0.0228(16) 0.0040(11) 0.0098(13) 0.0013(12)
C4 0.0188(15) 0.0151(13) 0.0210(15) -0.0027(12) 0.0092(13) -0.0009(11)
C5 0.0181(16) 0.0188(14) 0.0151(14) 0.0000(11) 0.0069(12) -0.0009(11)
C6 0.0108(13) 0.0153(13) 0.0178(15) 0.0029(11) 0.0068(12) 0.0009(10)
C7 0.0164(14) 0.0162(13) 0.0195(15) 0.0012(11) 0.0123(13) -0.0001(11)
C8 0.0172(15) 0.0195(14) 0.0200(15) -0.0004(12) 0.0107(13) -0.0025(12)
C9 0.0200(16) 0.0187(14) 0.0209(16) 0.0054(12) 0.0100(13) 0.0011(12)
C10 0.0161(15) 0.0174(14) 0.0264(17) 0.0049(12) 0.0105(14) 0.0011(12)
C11 0.0167(14) 0.0179(13) 0.0229(16) -0.0019(12) 0.0100(13) -0.0023(12)
C12 0.0143(13) 0.0157(13) 0.0203(15) 0.0016(12) 0.0095(12) 0.0007(11)
C13 0.0322(18) 0.0155(14) 0.0196(15) -0.0016(12) 0.0127(14) 0.0013(12)
C14 0.0163(16) 0.0206(15) 0.0271(17) 0.0035(13) 0.0058(14) 0.0001(12)
O7 0.043(3) 0.041(3) 0.044(3) -0.013(2) 0.029(3) -0.009(3)
C17 0.034(2) 0.050(2) 0.046(2) -0.0154(19) 0.0153(19) -0.0073(19)
C18 0.045(6) 0.048(8) 0.028(7) -0.005(6) 0.015(6) -0.030(6)
C19 0.045(6) 0.034(6) 0.027(6) -0.001(4) 0.020(5) -0.011(4)

loop_
_atom_type_symbol
_atom_type_description
_atom_type_scat_dispersion_real
_atom_type_scat_dispersion_imag
_atom_type_scat_source
C C 0.0033 0.0016 'International Tables Vol C Tables 4.2.6.8 and 6.1.1.4'
H H 0.0000 0.0000 'International Tables Vol C Tables 4.2.6.8 and 6.1.1.4'
N N 0.0061 0.0033 'International Tables Vol C Tables 4.2.6.8 and 6.1.1.4'
O O 0.0106 0.0060 'International Tables Vol C Tables 4.2.6.8 and 6.1.1.4'
S S 0.1246 0.1234 'International Tables Vol C Tables 4.2.6.8 and 6.1.1.4'

loop_
_exptl_crystal_face_index_h
_exptl_crystal_face_index_k
_exptl_crystal_face_index_l
_exptl_crystal_face_perp_dist
1.00 0.00 0.00 0.0280
-1.00 0.00 0.00 0.0030
0.00 1.00 0.00 0.0900
0.00 -1.00 0.00 0.1020
1.00 1.00 -2.00 0.1410
-1.00 0.00 2.00 0.1610
1.00 0.00 -2.00 0.1830

loop_
_geom_angle_atom_site_label_1
_geom_angle_atom_site_label_2
_geom_angle_atom_site_label_3
_geom_angle
_geom_angle_site_symmetry_3
O1 S C1 109.06(13) .
O1 S C12 111.59(13) .
O2 S O1 118.86(13) .
O2 S C1 112.43(13) .
O2 S C12 109.70(13) .
C12 S C1 91.99(13) .
O3 N2 O4 125.0(3) .
O3 N2 C5 118.4(3) .
O4 N2 C5 116.6(2) .
O5 N3 C8 116.7(3) .
O6 N3 O5 124.9(3) .
O6 N3 C8 118.3(3) .
C2 C1 S 123.8(2) .
C2 C1 C6 124.8(3) .
C6 C1 S 111.2(2) .
C1 C2 C3 116.8(3) .
C2 C3 C13 121.6(3) .
C4 C3 C2 120.7(3) .
C4 C3 C13 117.7(3) .
C5 C4 C3 120.0(3) .
C4 C5 N2 115.7(3) .
C4 C5 C6 121.7(3) .
C6 C5 N2 122.2(3) .
C1 C6 C7 112.3(2) .
C5 C6 C1 115.6(2) .
C5 C6 C7 132.1(3) .
C8 C7 C6 132.5(3) .
C12 C7 C6 111.4(3) .
C12 C7 C8 116.0(3) .
C7 C8 N3 121.8(3) .
C9 C8 N3 116.3(3) .
C9 C8 C7 121.6(3) .
C8 C9 C10 119.6(3) .
C9 C10 C14 120.0(3) .
C11 C10 C9 121.0(3) .
C11 C10 C14 119.0(3) .
C12 C11 C10 116.9(3) .
C7 C12 S 111.9(2) .
C11 C12 S 123.2(2) .
C11 C12 C7 124.4(3) .
N1 C13 C3 177.3(3) .
N4 C14 C10 179.0(4) .
C17 O7 C19 103.0(6) .
O7 C17 C18 107.7(6) .
C17 C18 C17 100.6(6) 3_766
O7 C19 C17 109.4(8) 3_766

loop_
_geom_bond_atom_site_label_1
_geom_bond_atom_site_label_2
_geom_bond_distance
S O1 1.432(2)
S O2 1.426(2)
S C1 1.775(3)
S C12 1.768(3)
O3 N2 1.225(3)
O4 N2 1.233(3)
O5 N3 1.234(3)
O6 N3 1.220(3)
N1 C13 1.140(4)
N2 C5 1.471(4)
N3 C8 1.474(4)
N4 C14 1.133(4)
C1 C2 1.380(4)
C1 C6 1.398(4)
C2 C3 1.399(4)
C3 C4 1.385(4)
C3 C13 1.446(4)
C4 C5 1.383(4)
C5 C6 1.394(4)
C6 C7 1.494(4)
C7 C8 1.395(4)
C7 C12 1.394(4)
C8 C9 1.384(4)
C9 C10 1.392(4)
C10 C11 1.391(4)
C10 C14 1.450(4)
C11 C12 1.385(4)
O7 C17 1.327(6)
O7 C19 1.387(11)
C17 C18 1.525(11)

loop_
_twin_individual_id
_twin_individual_mass_fraction_refined
_twin_individual_twin_lattice_type
_twin_individual_twin_matrix_11
_twin_individual_twin_matrix_12
_twin_individual_twin_matrix_13
_twin_individual_twin_matrix_21
_twin_individual_twin_matrix_22
_twin_individual_twin_matrix_23
_twin_individual_twin_matrix_31
_twin_individual_twin_matrix_32
_twin_individual_twin_matrix_33
1 0.5217(13) ref 1 0 0 0 1 0 0 0 1
2 0.4783(13) mt_II -1 0 -0.823 0 -1 0 0 0 1
